data_7235250
loop_
_publ_author_name
'Munir, Naima'
'Masood, Sara'
'Liaqat, Faroha'
'Tahir, Muhammad Nawaz'
'Yousuf, Sammer'
'Kalsoom, Saima'
'Mughal, Ehsan Ullah'
'Sumrra, Sajjad Hussain'
'Maalik, Aneela'
'Zafar, Muhammad Naveed'

_publ_section_title
;
 Synthesis of new Pro-PYE ligands as co-catalysts toward Pd-catalyzed
 Heck--Mizoroki cross coupling reactions
;
_journal_issue 65
_journal_name_full 'RSC Advances'
_journal_page_first 37986
_journal_paper_doi 10.1039/C9RA07912B
_journal_volume 9
_journal_year 2019
_chemical_formula_iupac 'C20 H26 F6 N4 O6 S2'
_chemical_formula_moiety 'C18 H26 N4, 2(C F3 O3 S)'
_chemical_formula_sum 'C20 H26 F6 N4 O6 S2'
_chemical_formula_weight 596.57
_chemical_melting_point '232 ?C'
_chemical_name_systematic
'(2E,2'E)-N,N'-(cyclohexane-1,2-diyl)bis(1-methylpyridin-2(1H)-iminium) di-trifluoromethanesulfonate'
_space_group_crystal_system orthorhombic
_space_group_IT_number 60
_space_group_name_Hall '-P 2n 2ab'
_space_group_name_H-M_alt 'P b c n'
_atom_sites_solution_hydrogens geom
_atom_sites_solution_primary direct
_atom_sites_solution_secondary difmap
_audit_creation_method SHELXL-2018/3
_audit_update_record
;
2019-11-05 deposited with the CCDC.	2019-11-08 downloaded from the CCDC.
;
_cell_angle_alpha 90
_cell_angle_beta 90
_cell_angle_gamma 90
_cell_formula_units_Z 4
_cell_length_a 15.5634(3)
_cell_length_b 12.4382(2)
_cell_length_c 12.8282(3)
_cell_measurement_reflns_used 1935
_cell_measurement_temperature 100(2)
_cell_measurement_theta_max 68.305
_cell_measurement_theta_min 4.441
_cell_volume 2483.29(9)
_computing_cell_refinement 'SAINT (Bruker, 2007)'
_computing_data_collection 'APEX2 (Bruker, 2007)'
_computing_data_reduction 'SAINT (Bruker, 2007)'
_computing_molecular_graphics 'ORTEP-3 for Windows (Farrugia, 1997) and PLATON (Spek, 2009)'
_computing_publication_material
;
WinGX (Farrugia, 1999) and PLATON (Spek, 2009)
;
_computing_structure_refinement 'SHELXL-2018/3  (Sheldrick, 2015)'
_computing_structure_solution 'SHELXS97 (Sheldrick, 2008)'
_diffrn_detector_area_resol_mean 7.70
_diffrn_measured_fraction_theta_full 0.999
_diffrn_measured_fraction_theta_max 0.999
_diffrn_measurement_device_type 'Bruker Kappa APEXII CCD'
_diffrn_measurement_method \w
_diffrn_radiation_monochromator graphite
_diffrn_radiation_source 'fine-focus sealed tube'
_diffrn_radiation_type CuK\a
_diffrn_radiation_wavelength 1.54178
_diffrn_reflns_av_R_equivalents 0.0771
_diffrn_reflns_av_unetI/netI 0.0229
_diffrn_reflns_limit_h_max 18
_diffrn_reflns_limit_h_min -18
_diffrn_reflns_limit_k_max 14
_diffrn_reflns_limit_k_min -14
_diffrn_reflns_limit_l_max 15
_diffrn_reflns_limit_l_min -15
_diffrn_reflns_number 36806
_diffrn_reflns_theta_full 68.305
_diffrn_reflns_theta_max 68.305
_diffrn_reflns_theta_min 4.551
_diffrn_standards_number 0
_exptl_absorpt_coefficient_mu 2.780
_exptl_absorpt_correction_T_max 0.910
_exptl_absorpt_correction_T_min 0.630
_exptl_absorpt_correction_type multi-scan
_exptl_absorpt_process_details '(SADABS; Bruker, 2005)'
_exptl_crystal_colour 'Brown solid'
_exptl_crystal_density_diffrn 1.596
_exptl_crystal_density_method 'not measured'
_exptl_crystal_description plate
_exptl_crystal_F_000 1232
_exptl_crystal_size_max 0.17
_exptl_crystal_size_mid 0.05
_exptl_crystal_size_min 0.04
_refine_diff_density_max 1.162
_refine_diff_density_min -0.718
_refine_diff_density_rms 0.077
_refine_ls_goodness_of_fit_ref 1.066
_refine_ls_hydrogen_treatment constr
_refine_ls_matrix_type full
_refine_ls_number_parameters 180
_refine_ls_number_reflns 2282
_refine_ls_number_restraints 12
_refine_ls_restrained_S_all 1.085
_refine_ls_R_factor_all 0.0627
_refine_ls_R_factor_gt 0.0524
_refine_ls_shift/su_max 0.000
_refine_ls_shift/su_mean 0.000
_refine_ls_structure_factor_coef Fsqd
_refine_ls_weighting_details 'w=1/[\s^2^(Fo^2^)+(0.0533P)^2^+6.5861P] where P=(Fo^2^+2Fc^2^)/3'
_refine_ls_weighting_scheme calc
_refine_ls_wR_factor_gt 0.1235
_refine_ls_wR_factor_ref 0.1299
_reflns_number_gt 1935
_reflns_number_total 2282
_reflns_threshold_expression I>2\s(I)
_cod_data_source_file c9ra07912b2.cif
_cod_data_source_block 8A
_cod_database_code 7235250
_shelx_shelxl_version_number 2018/3
_shelx_space_group_comment
;
The symmetry employed for this shelxl refinement is uniquely defined
by the following loop, which should always be used as a source of
symmetry information in preference to the above space-group names.
They are only intended as comments.
;

loop_
_space_group_symop_operation_xyz
'x, y, z'
'x+1/2, -y+1/2, -z'
'-x, y, -z+1/2'
'-x+1/2, -y+1/2, z+1/2'
'-x, -y, -z'
'-x-1/2, y-1/2, z'
'x, -y, z-1/2'
'x-1/2, y-1/2, -z-1/2'

loop_
_atom_site_label
_atom_site_type_symbol
_atom_site_fract_x
_atom_site_fract_y
_atom_site_fract_z
_atom_site_U_iso_or_equiv
_atom_site_adp_type
_atom_site_occupancy
_atom_site_site_symmetry_order
_atom_site_calc_flag
_atom_site_refinement_flags_posn
_atom_site_refinement_flags_adp
_atom_site_refinement_flags_occupancy
_atom_site_disorder_assembly
_atom_site_disorder_group
N1 N 0.12321(15) 0.14594(19) 0.32400(18) 0.0162(5) Uani 1 1 d . . . . .
N2 N 0.08723(14) -0.03357(18) 0.29975(18) 0.0135(5) Uani 1 1 d . . . . .
H2A H 0.138704 -0.041296 0.272365 0.016 Uiso 1 1 calc R U . . .
C1 C 0.1068(2) 0.2473(2) 0.3597(3) 0.0230(7) Uani 1 1 d . . . . .
H1 H 0.148167 0.302352 0.349072 0.028 Uiso 1 1 calc R U . . .
C2 C 0.0328(2) 0.2707(3) 0.4100(3) 0.0265(7) Uani 1 1 d . . . . .
H2 H 0.021147 0.341826 0.432933 0.032 Uiso 1 1 calc R U . . .
C3 C -0.02627(19) 0.1880(3) 0.4274(2) 0.0211(7) Uani 1 1 d . . . . .
H3 H -0.078808 0.203049 0.462212 0.025 Uiso 1 1 calc R U . . .
C4 C -0.00900(18) 0.0857(2) 0.3948(2) 0.0156(6) Uani 1 1 d . . . . .
H4 H -0.048549 0.029400 0.409188 0.019 Uiso 1 1 calc R U . . .
C5 C 0.06746(17) 0.0635(2) 0.3399(2) 0.0126(6) Uani 1 1 d . . . . .
C6 C 0.20285(18) 0.1281(2) 0.2650(3) 0.0215(7) Uani 1 1 d . . . . .
H6A H 0.188805 0.100317 0.195565 0.032 Uiso 1 1 calc R U . . .
H6B H 0.238858 0.075895 0.301935 0.032 Uiso 1 1 calc R U . . .
H6C H 0.234005 0.196204 0.258110 0.032 Uiso 1 1 calc R U . . .
C7 C 0.03014(16) -0.1274(2) 0.2979(2) 0.0129(6) Uani 1 1 d . . . . .
H7 H -0.005510 -0.127560 0.362743 0.016 Uiso 1 1 calc R U . . .
C8 C 0.08571(18) -0.2286(2) 0.2961(2) 0.0170(6) Uani 1 1 d . . . . .
H8A H 0.123784 -0.228921 0.357915 0.020 Uiso 1 1 calc R U . . .
H8B H 0.122449 -0.227717 0.233103 0.020 Uiso 1 1 calc R U . . .
C9 C 0.03103(19) -0.3306(2) 0.2960(2) 0.0207(7) Uani 1 1 d . . . . .
H9A H 0.068917 -0.394427 0.291735 0.025 Uiso 1 1 calc R U . . .
H9B H -0.001846 -0.335119 0.361955 0.025 Uiso 1 1 calc R U . . .
S1 S 0.24428(4) 0.39603(6) 0.07667(5) 0.0172(2) Uani 1 1 d . . . . .
F1 F 0.17883(12) 0.59186(15) 0.08756(16) 0.0317(5) Uani 1 1 d D . . . .
F2A F 0.08885(15) 0.4704(2) 0.0611(4) 0.0722(16) Uani 0.843(6) 1 d D . P A 1
F3A F 0.1710(3) 0.5180(3) -0.0640(2) 0.0689(16) Uani 0.843(6) 1 d D . P A 1
F2B F 0.1008(11) 0.4791(14) -0.0060(13) 0.0689(16) Uani 0.157(6) 1 d D . P A 2
F3B F 0.2196(9) 0.5467(13) -0.0473(15) 0.0722(16) Uani 0.157(6) 1 d D . P A 2
O1 O 0.2344(2) 0.3898(2) 0.1870(2) 0.0498(8) Uani 1 1 d . . . . .
O2 O 0.32528(15) 0.4425(2) 0.0475(3) 0.0459(8) Uani 1 1 d . . . . .
O3 O 0.21958(14) 0.30548(18) 0.0158(2) 0.0316(6) Uani 1 1 d . . . . .
C10 C 0.1691(2) 0.5008(3) 0.0368(3) 0.0286(8) Uani 1 1 d D . . . .

loop_
_atom_site_aniso_label
_atom_site_aniso_U_11
_atom_site_aniso_U_22
_atom_site_aniso_U_33
_atom_site_aniso_U_23
_atom_site_aniso_U_13
_atom_site_aniso_U_12
N1 0.0164(12) 0.0158(12) 0.0165(12) -0.0019(10) 0.0007(10) -0.0022(9)
N2 0.0094(10) 0.0138(12) 0.0174(12) -0.0007(9) 0.0016(9) -0.0019(9)
C1 0.0281(16) 0.0146(15) 0.0263(16) -0.0057(12) 0.0003(13) -0.0056(12)
C2 0.0322(17) 0.0181(16) 0.0293(17) -0.0101(13) 0.0015(14) 0.0015(13)
C3 0.0215(15) 0.0261(17) 0.0159(14) -0.0042(12) 0.0006(12) 0.0062(13)
C4 0.0162(13) 0.0189(15) 0.0118(12) -0.0003(11) -0.0018(11) -0.0006(12)
C5 0.0132(12) 0.0148(14) 0.0098(12) -0.0001(11) -0.0034(10) -0.0002(11)
C6 0.0148(14) 0.0188(16) 0.0310(17) -0.0040(13) 0.0052(12) -0.0049(12)
C7 0.0107(12) 0.0121(14) 0.0160(14) 0.0004(11) 0.0010(11) -0.0020(10)
C8 0.0151(13) 0.0157(15) 0.0200(14) 0.0016(12) -0.0006(11) 0.0030(11)
C9 0.0226(14) 0.0133(15) 0.0262(16) 0.0029(12) 0.0021(13) 0.0023(12)
S1 0.0159(3) 0.0150(4) 0.0207(4) -0.0005(3) -0.0029(3) 0.0012(3)
F1 0.0333(10) 0.0202(10) 0.0417(12) -0.0088(8) -0.0142(9) 0.0064(8)
F2A 0.0118(11) 0.0305(15) 0.174(5) -0.013(2) -0.0200(17) 0.0016(10)
F3A 0.134(4) 0.049(2) 0.0231(14) -0.0032(13) -0.0292(17) 0.051(2)
F2B 0.134(4) 0.049(2) 0.0231(14) -0.0032(13) -0.0292(17) 0.051(2)
F3B 0.0118(11) 0.0305(15) 0.174(5) -0.013(2) -0.0200(17) 0.0016(10)
O1 0.090(2) 0.0321(14) 0.0277(13) 0.0104(11) 0.0115(14) 0.0230(15)
O2 0.0199(12) 0.0329(15) 0.085(2) -0.0180(15) 0.0052(13) -0.0058(11)
O3 0.0259(11) 0.0187(11) 0.0501(15) -0.0104(11) -0.0140(11) 0.0013(10)
C10 0.0285(17) 0.0201(16) 0.0371(19) -0.0070(14) -0.0170(15) 0.0041(14)

loop_
_atom_type_symbol
_atom_type_description
_atom_type_scat_dispersion_real
_atom_type_scat_dispersion_imag
_atom_type_scat_source
C C 0.0181 0.0091 'International Tables Vol C Tables 4.2.6.8 and 6.1.1.4'
H H 0.0000 0.0000 'International Tables Vol C Tables 4.2.6.8 and 6.1.1.4'
N N 0.0311 0.0180 'International Tables Vol C Tables 4.2.6.8 and 6.1.1.4'
O O 0.0492 0.0322 'International Tables Vol C Tables 4.2.6.8 and 6.1.1.4'
F F 0.0727 0.0534 'International Tables Vol C Tables 4.2.6.8 and 6.1.1.4'
S S 0.3331 0.5567 'International Tables Vol C Tables 4.2.6.8 and 6.1.1.4'

loop_
_geom_angle_atom_site_label_1
_geom_angle_atom_site_label_2
_geom_angle_atom_site_label_3
_geom_angle
_geom_angle_site_symmetry_1
_geom_angle_site_symmetry_3
C5 N1 C1 121.8(2) . .
C5 N1 C6 120.2(2) . .
C1 N1 C6 118.0(2) . .
C5 N2 C7 125.5(2) . .
C5 N2 H2A 117.3 . .
C7 N2 H2A 117.3 . .
C2 C1 N1 121.2(3) . .
C2 C1 H1 119.4 . .
N1 C1 H1 119.4 . .
C1 C2 C3 118.6(3) . .
C1 C2 H2 120.7 . .
C3 C2 H2 120.7 . .
C4 C3 C2 120.5(3) . .
C4 C3 H3 119.8 . .
C2 C3 H3 119.8 . .
C3 C4 C5 120.1(3) . .
C3 C4 H4 120.0 . .
C5 C4 H4 120.0 . .
N2 C5 N1 118.2(2) . .
N2 C5 C4 124.0(3) . .
N1 C5 C4 117.8(2) . .
N1 C6 H6A 109.5 . .
N1 C6 H6B 109.5 . .
H6A C6 H6B 109.5 . .
N1 C6 H6C 109.5 . .
H6A C6 H6C 109.5 . .
H6B C6 H6C 109.5 . .
N2 C7 C8 108.2(2) . .
N2 C7 C7 112.37(19) . 3
C8 C7 C7 109.37(19) . 3
N2 C7 H7 108.9 . .
C8 C7 H7 108.9 . .
C7 C7 H7 108.9 3 .
C7 C8 C9 111.7(2) . .
C7 C8 H8A 109.3 . .
C9 C8 H8A 109.3 . .
C7 C8 H8B 109.3 . .
C9 C8 H8B 109.3 . .
H8A C8 H8B 107.9 . .
C9 C9 C8 110.7(2) 3 .
C9 C9 H9A 109.5 3 .
C8 C9 H9A 109.5 . .
C9 C9 H9B 109.5 3 .
C8 C9 H9B 109.5 . .
H9A C9 H9B 108.1 . .
O3 S1 O1 118.21(17) . .
O3 S1 O2 114.36(16) . .
O1 S1 O2 112.0(2) . .
O3 S1 C10 103.79(14) . .
O1 S1 C10 104.35(16) . .
O2 S1 C10 101.70(16) . .
F2B C10 F1 120.7(9) . .
F3A C10 F1 110.2(3) . .
F3A C10 F2A 107.2(4) . .
F1 C10 F2A 103.6(3) . .
F2B C10 F3B 102.9(10) . .
F1 C10 F3B 88.1(8) . .
F2B C10 S1 121.6(8) . .
F3A C10 S1 112.3(3) . .
F1 C10 S1 113.8(2) . .
F2A C10 S1 109.3(3) . .
F3B C10 S1 98.2(6) . .

loop_
_geom_bond_atom_site_label_1
_geom_bond_atom_site_label_2
_geom_bond_distance
_geom_bond_site_symmetry_2
N1 C5 1.359(4) .
N1 C1 1.365(4) .
N1 C6 1.469(4) .
N2 C5 1.348(4) .
N2 C7 1.467(3) .
N2 H2A 0.8800 .
C1 C2 1.352(5) .
C1 H1 0.9500 .
C2 C3 1.397(5) .
C2 H2 0.9500 .
C3 C4 1.367(4) .
C3 H3 0.9500 .
C4 C5 1.410(4) .
C4 H4 0.9500 .
C6 H6A 0.9800 .
C6 H6B 0.9800 .
C6 H6C 0.9800 .
C7 C8 1.528(4) .
C7 C7 1.546(5) 3
C7 H7 1.0000 .
C8 C9 1.528(4) .
C8 H8A 0.9900 .
C8 H8B 0.9900 .
C9 C9 1.526(6) 3
C9 H9A 0.9900 .
C9 H9B 0.9900 .
S1 O3 1.424(2) .
S1 O1 1.425(3) .
S1 O2 1.436(3) .
S1 C10 1.824(3) .
F1 C10 1.315(4) .
F2A C10 1.342(4) .
F3A C10 1.312(4) .
F2B C10 1.227(14) .
F3B C10 1.452(15) .

loop_
_geom_hbond_atom_site_label_D
_geom_hbond_atom_site_label_H
_geom_hbond_atom_site_label_A
_geom_hbond_distance_DH
_geom_hbond_distance_HA
_geom_hbond_distance_DA
_geom_hbond_angle_DHA
_geom_hbond_site_symmetry_A
_geom_hbond_publ_flag
N2 H2A O1 0.88 2.42 3.272(4) 164.6 6_655 yes
C1 H1 F3A^a 0.95 2.52 3.237(4) 132.1 7_566 yes
C1 H1 F3B^b 0.95 2.56 3.328(17) 138.6 7_566 yes
C2 H2 F2A^a 0.95 2.34 3.145(4) 141.7 3 yes
C2 H2 F2B^b 0.95 2.72 3.544(19) 145.5 3 yes
C4 H4 O2 0.95 2.31 3.220(4) 160.5 8_556 yes
C6 H6B F3A^a 0.98 2.51 3.460(5) 163.8 4 yes
C6 H6B F3B^b 0.98 2.55 3.462(18) 155.4 4 yes
C6 H6C O1 0.98 2.58 3.441(4) 147.3 . yes

loop_
_geom_torsion_atom_site_label_1
_geom_torsion_atom_site_label_2
_geom_torsion_atom_site_label_3
_geom_torsion_atom_site_label_4
_geom_torsion
_geom_torsion_site_symmetry_1
_geom_torsion_site_symmetry_4
C5 N1 C1 C2 -2.0(5) . .
C6 N1 C1 C2 176.6(3) . .
N1 C1 C2 C3 1.7(5) . .
C1 C2 C3 C4 0.4(5) . .
C2 C3 C4 C5 -2.2(4) . .
C7 N2 C5 N1 -171.9(2) . .
C7 N2 C5 C4 6.1(4) . .
C1 N1 C5 N2 178.2(3) . .
C6 N1 C5 N2 -0.4(4) . .
C1 N1 C5 C4 0.2(4) . .
C6 N1 C5 C4 -178.5(3) . .
C3 C4 C5 N2 -176.0(3) . .
C3 C4 C5 N1 1.9(4) . .
C5 N2 C7 C8 -153.4(3) . .
C5 N2 C7 C7 85.8(3) . 3
N2 C7 C8 C9 179.0(2) . .
C7 C7 C8 C9 -58.3(3) 3 .
C7 C8 C9 C9 56.7(4) . 3
O3 S1 C10 F2B 19.7(11) . .
O1 S1 C10 F2B -104.7(11) . .
O2 S1 C10 F2B 138.7(11) . .
O3 S1 C10 F3A -56.5(4) . .
O1 S1 C10 F3A 179.1(3) . .
O2 S1 C10 F3A 62.5(4) . .
O3 S1 C10 F1 177.5(3) . .
O1 S1 C10 F1 53.1(3) . .
O2 S1 C10 F1 -63.5(3) . .
O3 S1 C10 F2A 62.3(3) . .
O1 S1 C10 F2A -62.1(3) . .
O2 S1 C10 F2A -178.7(3) . .
O3 S1 C10 F3B -90.9(8) . .
O1 S1 C10 F3B 144.7(8) . .
O2 S1 C10 F3B 28.0(8) . .
